data_2007411
loop_
_publ_author_name
'Charles C. C. Chibesakunda'
'Philip J. Cox'
'Helena Rufino'
'James L. Wardell'

_publ_section_title
;Methyl
 5-Deoxy-5-<i>C</i>-[(iododiphenylstannyl)methyl]-2,3-<i>O</i>-isopropylidene-\a-<small>D</small>-lyxofuranoside
;
_journal_issue 7
_journal_name_full 'Acta Crystallographica Section C'
_journal_page_first 925
_journal_page_last 927
_journal_paper_doi 10.1107/S0108270198001413
_journal_volume 54
_journal_year 1998
_chemical_formula_moiety '[Sn I (C6 H5)2 (C10 H17 O4)]'
_chemical_formula_sum 'C22 H27 I O4 Sn'
_chemical_formula_weight 601.03
_chemical_name_systematic
; Methyl 5-deoxy-5-C-[(iododiphenylstannyl)methyl]-2,3-O-isopropylidene
-\a-D-lyxofuranoside
;
_space_group_IT_number 19
_symmetry_cell_setting orthorhombic
_symmetry_space_group_name_Hall 'P 2ac 2ab'
_symmetry_space_group_name_H-M 'P 21 21 21'
_cell_angle_alpha 90.00
_cell_angle_beta 90.00
_cell_angle_gamma 90.00
_cell_formula_units_Z 4
_cell_length_a 10.7138(11)
_cell_length_b 11.5397(14)
_cell_length_c 18.747(3)
_cell_measurement_reflns_used 250
_cell_measurement_temperature 150(2)
_cell_measurement_theta_max 25.02
_cell_measurement_theta_min 2.07
_cell_volume 2317.8(5)
_computing_molecular_graphics 'ZORTEP (Zsolnai, 1997)'
_computing_structure_refinement 'SHELXL97 (Sheldrick, 1997)'
_computing_structure_solution 'SIR92 (Altomare et al., 1994)'
_diffrn_ambient_temperature 150(2)
_diffrn_measured_fraction_theta_full 0.899
_diffrn_measured_fraction_theta_max 0.899
_diffrn_measurement_device_type 'Delft Instruments FAST diffractometer'
_diffrn_measurement_method area-detector
_diffrn_radiation_monochromator graphite
_diffrn_radiation_source 'fine-focus sealed tube'
_diffrn_radiation_type MoK\a
_diffrn_radiation_wavelength 0.71073
_diffrn_reflns_av_R_equivalents 0.088
_diffrn_reflns_av_sigmaI/netI 0.073
_diffrn_reflns_limit_h_max 8
_diffrn_reflns_limit_h_min -11
_diffrn_reflns_limit_k_max 13
_diffrn_reflns_limit_k_min -11
_diffrn_reflns_limit_l_max 20
_diffrn_reflns_limit_l_min -18
_diffrn_reflns_number 9820
_diffrn_reflns_theta_full 25.02
_diffrn_reflns_theta_max 25.02
_diffrn_reflns_theta_min 2.07
_diffrn_standards_decay_% none
_exptl_absorpt_coefficient_mu 2.458
_exptl_absorpt_correction_T_max 0.709
_exptl_absorpt_correction_T_min 0.571
_exptl_absorpt_correction_type DIFABS
_exptl_crystal_colour Colourless
_exptl_crystal_density_diffrn 1.722
_exptl_crystal_density_meas ?
_exptl_crystal_description Prism
_exptl_crystal_F_000 1176
_exptl_crystal_size_max 0.18
_exptl_crystal_size_mid 0.14
_exptl_crystal_size_min 0.14
_refine_diff_density_max 0.91
_refine_diff_density_min -0.92
_refine_ls_abs_structure_details 'Flack (1983)'
_refine_ls_abs_structure_Flack -0.02(4)
_refine_ls_extinction_method none
_refine_ls_goodness_of_fit_ref 1.120
_refine_ls_hydrogen_treatment 'H atoms: see text'
_refine_ls_matrix_type full
_refine_ls_number_parameters 258
_refine_ls_number_reflns 3589
_refine_ls_number_restraints 0
_refine_ls_restrained_S_all 1.120
_refine_ls_R_factor_all 0.040
_refine_ls_R_factor_gt 0.038
_refine_ls_shift/su_max 0.001
_refine_ls_shift/su_mean 0.000
_refine_ls_structure_factor_coef Fsqd
_refine_ls_weighting_details 'w = 1/[\s^2^(Fo^2^)+(0.0525P)^2^] where P=(Fo^2^+2Fc^2^)/3'
_refine_ls_weighting_scheme calc
_refine_ls_wR_factor_ref 0.093
_reflns_number_gt 3426
_reflns_number_total 3589
_reflns_threshold_expression I>2\s(I)
_cod_data_source_file bm1215.cif
_cod_data_source_block proj2
_cod_depositor_comments
;
The following automatic conversions were performed:
'_symmetry_cell_setting' value 'Orthorhombic' changed to 'orthorhombic'
according to '/home/saulius/struct/CIF-dictionaries/cif_core.dic'
dictionary named 'cif_core.dic' version 2.4.1 from
2010-06-29.

'_geom_bond_publ_flag' value 'Y' changed to 'y' according to
'/home/saulius/struct/CIF-dictionaries/cif_core.dic' dictionary named
'cif_core.dic' version 2.4.1 from 2010-06-29 (5
times).

'_geom_bond_publ_flag' value 'N' changed to 'n' according to
'/home/saulius/struct/CIF-dictionaries/cif_core.dic' dictionary named
'cif_core.dic' version 2.4.1 from 2010-06-29 (27 times).

Automatic conversion script
Id: cif_fix_enum 1527 2010-12-29 10:47:43Z saulius 

The following automatic conversions were performed:

'_exptl_crystal_density_meas' value 'not measured' was changed to '?'
- the value is perceived as not measured.

Automatic conversion script
Id: cif_fix_values 3008 2015-01-20 13:52:24Z robertas 

The following automatic conversions were performed:

'_refine_ls_weighting_scheme' value 'calc w =
1/[\s^2^(Fo^2^)+(0.0525P)^2^] where P=(Fo^2^+2Fc^2^)/3' was changed
to 'calc'. New tag '_refine_ls_weighting_details' was created. The
value of the new tag was set to 'w = 1/[\s^2^(Fo^2^)+(0.0525P)^2^]
where P=(Fo^2^+2Fc^2^)/3'.

Automatic conversion script
Id: cif_fix_values 3143 2015-03-26 13:38:13Z robertas 
;
_cod_original_cell_volume 2317.7(5)
_cod_database_code 2007411

loop_
_symmetry_equiv_pos_as_xyz
'x, y, z'
'-x+1/2, -y, z+1/2'
'x+1/2, -y+1/2, -z'
'-x, y+1/2, -z+1/2'

loop_
_atom_site_label
_atom_site_fract_x
_atom_site_fract_y
_atom_site_fract_z
_atom_site_U_iso_or_equiv
_atom_site_adp_type
_atom_site_calc_flag
_atom_site_refinement_flags
_atom_site_occupancy
_atom_site_disorder_assembly
_atom_site_disorder_group
_atom_site_type_symbol
Sn1 .17603(4) .83701(4) .39693(2) .01581(14) Uani d . 1 . . Sn
I1 .25723(4) 1.06466(4) .38631(3) .02873(16) Uani d . 1 . . I
O1 .2207(4) .4876(4) .5527(3) .0237(12) Uani d . 1 . . O
O2 .1699(5) .3740(4) .4596(3) .0289(12) Uani d . 1 . . O
O3 .0798(4) .6304(4) .4400(2) .0153(10) Uani d . 1 . . O
O4 -.1019(4) .5253(4) .4091(2) .0245(11) Uani d . 1 . . O
C1 .0296(6) .5217(6) .4153(4) .0213(16) Uani d . 1 . . C
H1 .0694 .4973 .3694 .028(5) Uiso calc R 1 . . H
C2 .0586(6) .4350(6) .4756(4) .0213(15) Uani d . 1 . . C
H2 -.0130 .3814 .4849 .028(5) Uiso calc R 1 . . H
C3 .0903(6) .5101(6) .5419(4) .0219(16) Uani d . 1 . . C
H3 .0387 .4892 .5845 .028(5) Uiso calc R 1 . . H
C4 .0687(6) .6346(6) .5174(3) .0159(15) Uani d . 1 . . C
H4 -.0191 .6564 .5296 .028(5) Uiso calc R 1 . . H
C5 .2457(8) .3763(6) .5230(4) .0259(17) Uani d . 1 . . C
C6 .1531(7) .7253(6) .5462(4) .0246(17) Uani d . 1 . . C
H6A .2407 .6994 .5409 .028(5) Uiso calc R 1 . . H
H6B .1363 .7356 .5977 .028(5) Uiso calc R 1 . . H
C7 .1368(7) .8406(6) .5085(4) .0244(16) Uani d . 1 . . C
H7A .1923 .8983 .5314 .028(5) Uiso calc R 1 . . H
H7B .0498 .8672 .5154 .028(5) Uiso calc R 1 . . H
C8 .3278(7) .7439(6) .3506(3) .0204(15) Uani d . 1 . . C
C9 .3514(6) .6271(6) .3669(4) .0219(16) Uani d . 1 . . C
H9 .3043 .5893 .4029 .028(5) Uiso calc R 1 . . H
C10 .4434(6) .5672(7) .3304(4) .0294(18) Uani d . 1 . . C
H10 .4590 .4884 .3420 .028(5) Uiso calc R 1 . . H
C11 .5131(7) .6201(8) .2773(4) .034(2) Uani d . 1 . . C
H11 .5745 .5779 .2516 .028(5) Uiso calc R 1 . . H
C12 .4918(8) .7325(8) .2629(5) .036(2) Uani d . 1 . . C
H12 .5414 .7699 .2277 .028(5) Uiso calc R 1 . . H
C13 .4006(7) .7955(7) .2973(4) .0306(18) Uani d . 1 . . C
H13 .3870 .8743 .2848 .028(5) Uiso calc R 1 . . H
C14 .0293(6) .8425(6) .3202(3) .0184(14) Uani d . 1 . . C
C15 .0431(6) .7846(7) .2559(4) .0233(16) Uani d . 1 . . C
H15 .1177 .7430 .2462 .028(5) Uiso calc R 1 . . H
C16 -.0511(7) .7877(7) .2065(4) .0264(18) Uani d . 1 . . C
H16 -.0401 .7493 .1621 .028(5) Uiso calc R 1 . . H
C17 -.1621(7) .8455(7) .2198(4) .0285(17) Uani d . 1 . . C
H17 -.2269 .8462 .1853 .028(5) Uiso calc R 1 . . H
C18 -.1766(7) .9018(7) .2841(4) .0319(18) Uani d . 1 . . C
H18 -.2525 .9408 .2944 .028(5) Uiso calc R 1 . . H
C19 -.0802(6) .9017(6) .3342(4) .0223(16) Uani d . 1 . . C
H19 -.0898 .9423 .3780 .028(5) Uiso calc R 1 . . H
C20 .2077(8) .2801(7) .5728(5) .035(2) Uani d . 1 . . C
H20A .2555 .2862 .6172 .032(7) Uiso calc R 1 . . H
H20B .2246 .2051 .5503 .032(7) Uiso calc R 1 . . H
H20C .1184 .2865 .5833 .032(7) Uiso calc R 1 . . H
C21 .3803(7) .3704(7) .5010(5) .035(2) Uani d . 1 . . C
H21A .4332 .3656 .5435 .032(7) Uiso calc R 1 . . H
H21B .4020 .4401 .4738 .032(7) Uiso calc R 1 . . H
H21C .3937 .3017 .4712 .032(7) Uiso calc R 1 . . H
C22 -.1450(6) .5742(7) .3438(4) .0289(18) Uani d . 1 . . C
H22A -.1319 .6583 .3446 .032(7) Uiso calc R 1 . . H
H22B -.2342 .5577 .3381 .032(7) Uiso calc R 1 . . H
H22C -.0986 .5404 .3039 .032(7) Uiso calc R 1 . . H

loop_
_atom_site_aniso_label
_atom_site_aniso_U_11
_atom_site_aniso_U_22
_atom_site_aniso_U_33
_atom_site_aniso_U_12
_atom_site_aniso_U_13
_atom_site_aniso_U_23
Sn1 .0148(2) .0196(2) .0130(2) .00267(18) .00026(18) -.0020(2)
I1 .0302(3) .0234(3) .0326(3) -.0014(2) .0000(2) .0033(2)
O1 .023(3) .024(3) .024(3) -.001(2) -.0118(19) -.003(2)
O2 .039(3) .025(3) .023(3) .010(2) -.012(2) -.003(2)
O3 .013(2) .020(3) .013(2) .0008(18) .0014(18) -.0028(18)
O4 .018(2) .037(3) .018(3) -.002(2) -.009(2) .003(2)
C1 .017(4) .026(4) .021(4) -.001(3) -.007(3) -.005(3)
C2 .023(4) .022(4) .018(4) -.004(3) -.003(3) .003(3)
C3 .022(4) .028(4) .015(4) .000(3) -.001(3) .002(3)
C4 .020(4) .016(4) .012(4) .001(3) .003(3) .000(3)
C5 .030(4) .022(4) .026(4) .000(3) -.013(4) .003(3)
C6 .034(5) .026(4) .013(4) -.003(3) .000(3) -.004(3)
C7 .039(4) .014(3) .021(4) -.001(3) -.001(3) -.004(3)
C8 .023(4) .027(4) .011(3) .001(3) .000(3) .002(3)
C9 .021(4) .019(4) .026(4) .004(3) -.001(3) .004(3)
C10 .022(4) .025(4) .040(5) .010(3) .002(3) -.002(4)
C11 .025(4) .051(5) .027(5) .013(4) .000(3) -.018(4)
C12 .029(5) .049(6) .030(5) .008(4) .013(3) .002(4)
C13 .035(5) .028(4) .029(5) .003(3) .007(4) .008(3)
C14 .019(4) .020(4) .016(4) -.001(3) .001(3) .003(3)
C15 .022(4) .027(4) .020(4) .002(3) .005(3) .002(3)
C16 .029(4) .043(5) .007(4) -.014(4) -.004(3) -.001(3)
C17 .025(4) .046(5) .014(4) -.009(4) -.004(3) .003(4)
C18 .015(4) .040(5) .041(5) .007(3) -.006(4) .004(4)
C19 .022(4) .030(4) .015(4) .004(3) .002(3) -.004(3)
C20 .047(5) .026(4) .033(5) .003(3) -.011(3) .005(4)
C21 .034(5) .031(5) .040(5) .012(4) -.005(4) -.001(4)
C22 .022(4) .035(4) .029(4) -.004(3) -.009(3) .004(4)

loop_
_atom_type_symbol
_atom_type_description
_atom_type_scat_dispersion_real
_atom_type_scat_dispersion_imag
_atom_type_scat_source
C C 0.0033 0.0016 'International Tables Vol C Tables 4.2.6.8 and 6.1.1.4'
H H 0.0000 0.0000 'International Tables Vol C Tables 4.2.6.8 and 6.1.1.4'
O O 0.0106 0.0060 'International Tables Vol C Tables 4.2.6.8 and 6.1.1.4'
Sn Sn -0.6537 1.4246 'International Tables Vol C Tables 4.2.6.8 and 6.1.1.4'
I I -0.4742 1.8119 'International Tables Vol C Tables 4.2.6.8 and 6.1.1.4'

loop_
_geom_angle_atom_site_label_1
_geom_angle_atom_site_label_2
_geom_angle_atom_site_label_3
_geom_angle
_geom_angle_publ_flag
C14 Sn1 C8 107.6(3) y
C14 Sn1 C7 121.1(3) y
C8 Sn1 C7 124.0(3) y
C14 Sn1 O3 87.0(2) y
C8 Sn1 O3 88.2(2) y
C7 Sn1 O3 69.6(2) y
C14 Sn1 I1 98.89(19) y
C8 Sn1 I1 102.04(19) y
C7 Sn1 I1 96.52(19) y
O3 Sn1 I1 165.94(9) y
C5 O1 C3 106.9(5) n
C2 O2 C5 106.9(5) n
C1 O3 C4 108.6(5) y
C1 O3 Sn1 144.0(4) y
C4 O3 Sn1 107.3(3) y
C1 O4 C22 113.9(5) n
O4 C1 O3 111.9(5) n
O4 C1 C2 106.3(5) n
O3 C1 C2 104.7(5) n
O2 C2 C1 109.7(6) n
O2 C2 C3 105.2(5) n
C1 C2 C3 105.6(6) n
O1 C3 C4 111.1(6) n
O1 C3 C2 103.0(6) n
C4 C3 C2 104.5(6) n
O3 C4 C6 109.6(5) n
O3 C4 C3 104.8(5) n
C6 C4 C3 117.5(6) n
O1 C5 O2 103.4(5) n
O1 C5 C21 109.2(6) n
O2 C5 C21 108.3(6) n
O1 C5 C20 111.8(6) n
O2 C5 C20 110.2(6) n
C21 C5 C20 113.4(7) n
C4 C6 C7 112.3(6) n
C6 C7 Sn1 114.6(5) n
C13 C8 C9 117.5(7) n
C13 C8 Sn1 120.1(5) n
C9 C8 Sn1 122.1(5) n
C10 C9 C8 120.0(7) n
C9 C10 C11 121.2(7) n
C12 C11 C10 118.6(7) n
C11 C12 C13 122.3(8) n
C12 C13 C8 120.3(8) n
C19 C14 C15 119.7(6) n
C19 C14 Sn1 120.8(5) n
C15 C14 Sn1 119.6(5) n
C16 C15 C14 119.8(7) n
C15 C16 C17 121.5(7) n
C18 C17 C16 118.8(7) n
C17 C18 C19 120.3(7) n
C14 C19 C18 120.0(7) n

loop_
_geom_bond_atom_site_label_1
_geom_bond_atom_site_label_2
_geom_bond_site_symmetry_2
_geom_bond_distance
_geom_bond_publ_flag
Sn1 C14 . 2.133(7) y
Sn1 C8 . 2.134(7) y
Sn1 C7 . 2.134(7) y
Sn1 O3 . 2.720(4) y
Sn1 I1 . 2.7745(7) y
O1 C5 . 1.426(9) n
O1 C3 . 1.435(8) n
O2 C2 . 1.417(9) n
O2 C5 . 1.439(8) n
O3 C1 . 1.441(8) n
O3 C4 . 1.457(8) n
O4 C1 . 1.414(8) n
O4 C22 . 1.424(8) n
C1 C2 . 1.541(10) n
C2 C3 . 1.553(10) n
C3 C4 . 1.526(10) n
C4 C6 . 1.485(10) n
C5 C21 . 1.502(11) n
C5 C20 . 1.506(11) n
C6 C7 . 1.517(10) n
C8 C13 . 1.401(10) n
C8 C9 . 1.405(10) n
C9 C10 . 1.384(10) n
C10 C11 . 1.387(12) n
C11 C12 . 1.344(12) n
C12 C13 . 1.378(11) n
C14 C19 . 1.382(9) n
C14 C15 . 1.385(10) n
C15 C16 . 1.371(10) n
C16 C17 . 1.386(11) n
C17 C18 . 1.378(11) n
C18 C19 . 1.396(10) n

loop_
_geom_torsion_atom_site_label_1
_geom_torsion_atom_site_label_2
_geom_torsion_atom_site_label_3
_geom_torsion_atom_site_label_4
_geom_torsion
_geom_torsion_publ_flag
Sn1 O3 C1 O4 -92.7(7) n
Sn1 O3 C1 C2 152.6(5) n

loop_
_cod_related_entry_id
_cod_related_entry_database
_cod_related_entry_code
1 ChemSpider 24729372
